data_1544453
loop_
_publ_author_name
'Imanaka, N.'
'Shimizu, T.'
'Saito, F.'
'Kobayashi, Y.'
'Adachi, G.'
'Liu, G.'
'Greedan, Edward, J.'

_publ_section_title
;
 Structure and magnetic properties of quasi-one dimensional cobalt-doped
 scandium cuprate compounds
;
_journal_name_full 'Journal of the Ceramic Society of Japan'
_journal_page_first 330
_journal_page_last 334
_journal_volume 103
_journal_year 1995
_chemical_formula_sum 'Co0.4 Cu1.6 O5 Sc2'
_chemical_name_common Sc2Cu1.6Co0.4O5
_space_group_IT_number 33
_space_group_name_H-M_alt 'P n a 21'
_symmetry_space_group_name_Hall 'P 2c -2n'
_symmetry_space_group_name_H-M 'P n a 21'
_cell_angle_alpha 90
_cell_angle_beta 90
_cell_angle_gamma 90
_cell_formula_units_Z 4
_cell_length_a 10.427(2)
_cell_length_b 3.2112(5)
_cell_length_c 12.069(2)
_cell_volume 404.11(12)
_cod_data_source_file Sc2Cu1.6Co0.4O5.cif
_cod_data_source_block Sc2Cu1.6Co0.4O5
_cod_original_formula_sum 'Sc2 Cu1.6 Co0.4 O5'
_cod_database_code 1544453

loop_
_space_group_symop_operation_xyz
'x, y, z'
'-x, -y, z+1/2'
'x+1/2, -y+1/2, z'
'-x+1/2, y+1/2, z+1/2'

loop_
_atom_site_label
_atom_site_occupancy
_atom_site_fract_x
_atom_site_fract_y
_atom_site_fract_z
_atom_site_adp_type
_atom_site_B_iso_or_equiv
_atom_site_type_symbol
Sc1 1.0 0.2170(10) 0.223(4) 0.000000 Biso 0.600000 Sc
Sc2 1.0 0.0410(10) 0.225(3) 0.3318(7) Biso 0.400000 Sc
CuCo1 0.8000 0.992(3) 0.666(8) 0.109(3) Biso 0.200000 Cu
CuCo1 0.2000 0.992(3) 0.666(8) 0.109(3) Biso 0.200000 Co
CuCo2 0.8000 0.254(3) 0.672(7) 0.219(3) Biso 0.900000 Cu
CuCo2 0.2000 0.254(3) 0.672(7) 0.219(3) Biso 0.900000 Co
O1 1.0 0.170(2) 0.727(2) 0.357(2) Biso 0.200000 O
O2 1.0 0.327(2) 0.720(8) 0.068(3) Biso 0.200000 O
O3 1.0 0.124(5) 0.282(7) 0.172(3) Biso 0.200000 O
O4 1.0 0.437(3) 0.769(9) 0.268(3) Biso 0.200000 O
O5 1.0 0.415(3) 0.253(8) 0.459(2) Biso 0.200000 O
